data_1547029
loop_
_publ_author_name
'Li, Lixin'
'Zhou, Xibing'
'Yu, Bangkui'
'Huang, Hanmin'

_publ_section_title
;
 Palladium-Catalyzed Dehydrogenative Difunctionalization of Aminoalkenes
 with Aminals as Oxidants and Electrophiles.
;
_journal_issue 17
_journal_name_full 'Organic letters'
_journal_page_first 4600
_journal_page_last 4603
_journal_paper_doi 10.1021/acs.orglett.7b02203
_journal_volume 19
_journal_year 2017
_chemical_formula_moiety 'C32 H38 N2 O2 S'
_chemical_formula_sum 'C32 H38 N2 O2 S'
_chemical_formula_weight 514.70
_chemical_name_systematic
;
 ? 
;
_space_group_crystal_system triclinic
_space_group_IT_number 2
_space_group_name_Hall '-P 1'
_space_group_name_H-M_alt 'P -1'
_symmetry_space_group_name_Hall '-P 1'
_symmetry_space_group_name_H-M 'P -1'
_atom_sites_solution_hydrogens geom
_atom_sites_solution_primary direct
_atom_sites_solution_secondary difmap
_audit_creation_date 2017-04-11
_audit_creation_method
;
Olex2 1.2
(compiled 2017.02.23 svn.r3390 for OlexSys, GUI svn.r5320)
;
_cell_angle_alpha 69.442(11)
_cell_angle_beta 80.911(12)
_cell_angle_gamma 66.205(10)
_cell_formula_units_Z 2
_cell_length_a 10.3221(13)
_cell_length_b 12.3513(10)
_cell_length_c 12.8970(19)
_cell_measurement_reflns_used 1665
_cell_measurement_temperature 292.0(3)
_cell_measurement_theta_max 22.7890
_cell_measurement_theta_min 3.9660
_cell_volume 1408.4(3)
_computing_cell_refinement
;
CrysAlisPro, Agilent Technologies,
Version 1.171.36.28 (release 01-02-2013 CrysAlis171 .NET)
(compiled Feb  1 2013,16:14:44)
;
_computing_data_collection
;
CrysAlisPro, Agilent Technologies,
Version 1.171.36.28 (release 01-02-2013 CrysAlis171 .NET)
(compiled Feb  1 2013,16:14:44)
;
_computing_data_reduction
;
CrysAlisPro, Agilent Technologies,
Version 1.171.36.28 (release 01-02-2013 CrysAlis171 .NET)
(compiled Feb  1 2013,16:14:44)
;
_computing_molecular_graphics 'Olex2 (Dolomanov et al., 2009)'
_computing_publication_material 'Olex2 (Dolomanov et al., 2009)'
_computing_structure_refinement 'ShelXL (Sheldrick, 2015)'
_computing_structure_solution 'ShelXS (Sheldrick, 2008)'
_diffrn_ambient_temperature 292.0(3)
_diffrn_detector_area_resol_mean 16.0733
_diffrn_measured_fraction_theta_full 0.998
_diffrn_measured_fraction_theta_max 0.998
_diffrn_measurement_details
;
#__ type_ start__ end____ width___ exp.time_
  1 omega  -20.00   16.00   1.5000    5.0000
omega____ theta____ kappa____ phi______ frames
    -      -19.5055  -99.0000  -90.0000 24

#__ type_ start__ end____ width___ exp.time_
  2 omega  -12.00   18.00   1.5000    5.0000
omega____ theta____ kappa____ phi______ frames
    -      -19.5055  -99.0000  120.0000 20

#__ type_ start__ end____ width___ exp.time_
  3 omega   74.00  101.00   1.5000    5.0000
omega____ theta____ kappa____ phi______ frames
    -       22.7867  178.0000  -30.0000 18

#__ type_ start__ end____ width___ exp.time_
  4 omega   -1.00   90.50   1.5000    5.0000
omega____ theta____ kappa____ phi______ frames
    -       22.7867   57.0000  120.0000 61

#__ type_ start__ end____ width___ exp.time_
  5 omega  -32.00   88.00   1.5000    5.0000
omega____ theta____ kappa____ phi______ frames
    -       22.7867   19.0000  -60.0000 80

#__ type_ start__ end____ width___ exp.time_
  6 omega  -48.00   46.50   1.5000    5.0000
omega____ theta____ kappa____ phi______ frames
    -       22.7867  -57.0000  -30.0000 63
;
_diffrn_measurement_device_type 'SuperNova, Dual, Cu at zero, Eos'
_diffrn_measurement_method '\w scans'
_diffrn_orient_matrix_UB_11 -0.0718259000
_diffrn_orient_matrix_UB_12 0.0067790000
_diffrn_orient_matrix_UB_13 0.0117977000
_diffrn_orient_matrix_UB_21 -0.0117451000
_diffrn_orient_matrix_UB_22 0.0175864000
_diffrn_orient_matrix_UB_23 -0.0573477000
_diffrn_orient_matrix_UB_31 0.0185690000
_diffrn_orient_matrix_UB_32 -0.0634607000
_diffrn_orient_matrix_UB_33 0.0048649000
_diffrn_radiation_monochromator mirror
_diffrn_radiation_type MoK\a
_diffrn_radiation_wavelength 0.71073
_diffrn_reflns_av_R_equivalents 0.0332
_diffrn_reflns_av_unetI/netI 0.0691
_diffrn_reflns_limit_h_max 11
_diffrn_reflns_limit_h_min -12
_diffrn_reflns_limit_k_max 15
_diffrn_reflns_limit_k_min -15
_diffrn_reflns_limit_l_max 15
_diffrn_reflns_limit_l_min -15
_diffrn_reflns_number 9421
_diffrn_reflns_theta_full 26.02
_diffrn_reflns_theta_max 26.02
_diffrn_reflns_theta_min 3.37
_diffrn_source 'SuperNova (Mo) X-ray Source'
_exptl_absorpt_coefficient_mu 0.146
_exptl_absorpt_correction_T_max 1.00000
_exptl_absorpt_correction_T_min 0.92759
_exptl_absorpt_correction_type multi-scan
_exptl_absorpt_process_details
;
CrysAlisPro, Agilent Technologies,
Version 1.171.36.28 (release 01-02-2013 CrysAlis171 .NET)
(compiled Feb  1 2013,16:14:44)
Empirical absorption correction using spherical harmonics,
 implemented in SCALE3 ABSPACK scaling algorithm.
;
_exptl_crystal_colour 'clear light colourless'
_exptl_crystal_colour_lustre clear
_exptl_crystal_colour_modifier light
_exptl_crystal_colour_primary colourless
_exptl_crystal_density_diffrn 1.214
_exptl_crystal_density_method 'not measured'
_exptl_crystal_description block
_exptl_crystal_F_000 552
_exptl_crystal_size_max 0.24
_exptl_crystal_size_mid 0.2
_exptl_crystal_size_min 0.15
_refine_diff_density_max 0.179
_refine_diff_density_min -0.303
_refine_diff_density_rms 0.043
_refine_ls_extinction_method none
_refine_ls_goodness_of_fit_ref 1.051
_refine_ls_hydrogen_treatment constr
_refine_ls_matrix_type full
_refine_ls_number_parameters 335
_refine_ls_number_reflns 5538
_refine_ls_number_restraints 0
_refine_ls_restrained_S_all 1.051
_refine_ls_R_factor_all 0.1056
_refine_ls_R_factor_gt 0.0610
_refine_ls_shift/su_max 0.002
_refine_ls_shift/su_mean 0.000
_refine_ls_structure_factor_coef Fsqd
_refine_ls_weighting_details 'calc w=1/[\s^2^(Fo^2^)+(0.0377P)^2^+0.4110P] where P=(Fo^2^+2Fc^2^)/3'
_refine_ls_weighting_scheme calc
_refine_ls_wR_factor_gt 0.1194
_refine_ls_wR_factor_ref 0.1511
_reflns_number_gt 3339
_reflns_number_total 5538
_reflns_threshold_expression >2sigma(I)
_cod_data_source_file ol7b02203_si_003.cif
_cod_data_source_block lilx_0410_2
_cod_database_code 1547029
_chemical_oxdiff_formula 'C H N O S Cl'
_reflns_odcompleteness_completeness 99.79
_reflns_odcompleteness_iscentric 1
_reflns_odcompleteness_theta 26.32
_olex2_refinement_description
;
1. Fixed Uiso
 At 1.2 times of:
  All C(H) groups, All C(H,H) groups
 At 1.5 times of:
  All C(H,H,H) groups
2.a Secondary CH2 refined with riding coordinates:
 C7(H7A,H7B), C8(H8A,H8B), C15(H15A,H15B), C18(H18A,H18B), C20(H20A,H20B),
 C21(H21A,H21B), C22(H22A,H22B), C23(H23A,H23B), C24(H24A,H24B), C25(H25A,H25B)
2.b Aromatic/amide H refined with riding coordinates:
 C1(H1), C2(H2), C3(H3), C4(H4), C5(H5), C10(H10), C11(H11), C12(H12),
 C13(H13), C14(H14), C16(H16), C27(H27), C28(H28), C30(H30), C31(H31)
2.c Idealised Me refined as rotating group:
 C32(H32A,H32B,H32C)
;
_olex2_date_sample_data_collection 2017-04-11
_olex2_submission_special_instructions 'No special instructions were received'

loop_
_space_group_symop_id
_space_group_symop_operation_xyz
1 'x, y, z'
2 '-x, -y, -z'

loop_
_atom_site_label
_atom_site_type_symbol
_atom_site_fract_x
_atom_site_fract_y
_atom_site_fract_z
_atom_site_U_iso_or_equiv
_atom_site_adp_type
_atom_site_occupancy
_atom_site_calc_flag
_atom_site_refinement_flags_posn
S1 S 0.44907(8) 0.49704(7) 0.24946(6) 0.0512(2) Uani 1 d .
O1 O 0.3288(2) 0.60772(16) 0.20812(17) 0.0655(6) Uani 1 d .
O2 O 0.5797(2) 0.5042(2) 0.26364(18) 0.0703(6) Uani 1 d .
N1 N 0.0236(2) 0.34390(19) 0.33625(19) 0.0480(6) Uani 1 d .
N2 N 0.4053(2) 0.4183(2) 0.37193(18) 0.0462(6) Uani 1 d .
C1 C 0.1484(4) 0.2061(3) 0.1777(3) 0.0761(10) Uani 1 d .
H1 H 0.2012 0.1817 0.2398 0.091 Uiso 1 calc R
C2 C 0.1859(4) 0.1292(4) 0.1125(4) 0.0914(12) Uani 1 d .
H2 H 0.2626 0.0534 0.1315 0.110 Uiso 1 calc R
C3 C 0.1104(5) 0.1648(4) 0.0204(3) 0.0892(12) Uani 1 d .
H3 H 0.1367 0.1142 -0.0244 0.107 Uiso 1 calc R
C4 C -0.0033(5) 0.2740(4) -0.0054(3) 0.0967(14) Uani 1 d .
H4 H -0.0560 0.2978 -0.0674 0.116 Uiso 1 calc R
C5 C -0.0406(4) 0.3496(3) 0.0601(3) 0.0791(11) Uani 1 d .
H5 H -0.1188 0.4243 0.0416 0.095 Uiso 1 calc R
C6 C 0.0347(3) 0.3174(3) 0.1522(2) 0.0543(8) Uani 1 d .
C7 C -0.0025(3) 0.4060(3) 0.2175(2) 0.0573(8) Uani 1 d .
H7A H 0.0522 0.4587 0.1882 0.069 Uiso 1 calc R
H7B H -0.1019 0.4596 0.2074 0.069 Uiso 1 calc R
C8 C -0.0842(3) 0.2917(3) 0.3901(3) 0.0606(8) Uani 1 d .
H8A H -0.0960 0.2463 0.3466 0.073 Uiso 1 calc R
H8B H -0.1740 0.3595 0.3919 0.073 Uiso 1 calc R
C9 C -0.0461(3) 0.2057(3) 0.5060(3) 0.0533(7) Uani 1 d .
C10 C -0.1246(3) 0.2343(3) 0.5960(3) 0.0674(9) Uani 1 d .
H10 H -0.2033 0.3085 0.5850 0.081 Uiso 1 calc R
C11 C -0.0887(4) 0.1550(4) 0.7025(3) 0.0897(12) Uani 1 d .
H11 H -0.1426 0.1758 0.7627 0.108 Uiso 1 calc R
C12 C 0.0269(5) 0.0455(4) 0.7189(3) 0.0879(12) Uani 1 d .
H12 H 0.0512 -0.0085 0.7904 0.105 Uiso 1 calc R
C13 C 0.1070(4) 0.0149(3) 0.6304(3) 0.0750(10) Uani 1 d .
H13 H 0.1857 -0.0593 0.6418 0.090 Uiso 1 calc R
C14 C 0.0705(3) 0.0945(3) 0.5247(3) 0.0634(9) Uani 1 d .
H14 H 0.1249 0.0733 0.4649 0.076 Uiso 1 calc R
C15 C 0.0240(3) 0.4330(3) 0.3874(2) 0.0517(7) Uani 1 d .
H15A H 0.0209 0.3965 0.4673 0.062 Uiso 1 calc R
H15B H -0.0610 0.5076 0.3663 0.062 Uiso 1 calc R
C16 C 0.1504(3) 0.4694(2) 0.3557(2) 0.0461(7) Uani 1 d .
H16 H 0.1382 0.5499 0.3095 0.055 Uiso 1 calc R
C17 C 0.2788(3) 0.3909(2) 0.3915(2) 0.0388(6) Uani 1 d .
C18 C 0.3201(3) 0.2593(2) 0.4669(2) 0.0458(7) Uani 1 d .
H18A H 0.3488 0.2014 0.4250 0.055 Uiso 1 calc R
H18B H 0.2423 0.2479 0.5166 0.055 Uiso 1 calc R
C19 C 0.4449(3) 0.2397(2) 0.5316(2) 0.0435(6) Uani 1 d .
C20 C 0.5212(3) 0.3119(3) 0.4410(2) 0.0584(8) Uani 1 d .
H20A H 0.5753 0.3410 0.4724 0.070 Uiso 1 calc R
H20B H 0.5845 0.2604 0.3978 0.070 Uiso 1 calc R
C21 C 0.3923(3) 0.2980(3) 0.6248(2) 0.0561(8) Uani 1 d .
H21A H 0.4723 0.2984 0.6550 0.067 Uiso 1 calc R
H21B H 0.3282 0.3839 0.5945 0.067 Uiso 1 calc R
C22 C 0.3164(4) 0.2283(3) 0.7176(3) 0.0737(10) Uani 1 d .
H22A H 0.2908 0.2652 0.7767 0.088 Uiso 1 calc R
H22B H 0.2299 0.2361 0.6899 0.088 Uiso 1 calc R
C23 C 0.4097(4) 0.0911(3) 0.7631(3) 0.0826(11) Uani 1 d .
H23A H 0.4893 0.0830 0.8004 0.099 Uiso 1 calc R
H23B H 0.3559 0.0474 0.8171 0.099 Uiso 1 calc R
C24 C 0.4645(4) 0.0316(3) 0.6726(3) 0.0681(10) Uani 1 d .
H24A H 0.3858 0.0295 0.6419 0.082 Uiso 1 calc R
H24B H 0.5294 -0.0538 0.7039 0.082 Uiso 1 calc R
C25 C 0.5399(3) 0.1022(2) 0.5806(2) 0.0559(8) Uani 1 d .
H25A H 0.5692 0.0637 0.5226 0.067 Uiso 1 calc R
H25B H 0.6242 0.0967 0.6097 0.067 Uiso 1 calc R
C26 C 0.4836(3) 0.4043(2) 0.1647(2) 0.0459(7) Uani 1 d .
C27 C 0.6167(3) 0.3191(3) 0.1558(3) 0.0644(9) Uani 1 d .
H27 H 0.6914 0.3110 0.1936 0.077 Uiso 1 calc R
C28 C 0.6393(4) 0.2449(3) 0.0901(3) 0.0737(10) Uani 1 d .
H28 H 0.7299 0.1871 0.0846 0.088 Uiso 1 calc R
C29 C 0.5322(4) 0.2544(3) 0.0330(3) 0.0647(9) Uani 1 d .
C30 C 0.4001(4) 0.3406(3) 0.0425(3) 0.0718(10) Uani 1 d .
H30 H 0.3255 0.3489 0.0044 0.086 Uiso 1 calc R
C31 C 0.3753(3) 0.4151(3) 0.1069(3) 0.0633(9) Uani 1 d .
H31 H 0.2847 0.4732 0.1117 0.076 Uiso 1 calc R
C32 C 0.5580(5) 0.1745(3) -0.0396(3) 0.0991(15) Uani 1 d .
H32A H 0.5181 0.1121 -0.0044 0.149 Uiso 1 calc GR
H32B H 0.6581 0.1348 -0.0507 0.149 Uiso 1 calc GR
H32C H 0.5143 0.2260 -0.1098 0.149 Uiso 1 calc GR

loop_
_atom_site_aniso_label
_atom_site_aniso_U_11
_atom_site_aniso_U_22
_atom_site_aniso_U_33
_atom_site_aniso_U_23
_atom_site_aniso_U_13
_atom_site_aniso_U_12
S1 0.0591(5) 0.0526(4) 0.0518(5) -0.0210(4) 0.0076(4) -0.0301(4)
O1 0.0753(15) 0.0447(11) 0.0641(14) -0.0124(10) 0.0132(12) -0.0197(11)
O2 0.0751(15) 0.0948(16) 0.0745(15) -0.0385(13) 0.0143(12) -0.0609(13)
N1 0.0429(13) 0.0510(13) 0.0534(15) -0.0163(11) -0.0092(12) -0.0182(11)
N2 0.0473(14) 0.0560(13) 0.0414(13) -0.0158(11) 0.0009(11) -0.0259(11)
C1 0.062(2) 0.080(2) 0.087(3) -0.034(2) -0.015(2) -0.0162(19)
C2 0.081(3) 0.084(3) 0.111(3) -0.050(3) 0.001(3) -0.018(2)
C3 0.121(4) 0.097(3) 0.071(3) -0.043(2) 0.020(3) -0.056(3)
C4 0.135(4) 0.099(3) 0.060(2) -0.027(2) -0.023(3) -0.039(3)
C5 0.095(3) 0.075(2) 0.061(2) -0.0163(19) -0.026(2) -0.022(2)
C6 0.0540(19) 0.0592(18) 0.0511(18) -0.0124(15) -0.0061(15) -0.0254(15)
C7 0.0560(19) 0.0567(17) 0.058(2) -0.0142(15) -0.0143(16) -0.0189(15)
C8 0.0503(18) 0.072(2) 0.070(2) -0.0217(17) -0.0059(16) -0.0314(16)
C9 0.0475(17) 0.0576(18) 0.065(2) -0.0202(16) -0.0003(16) -0.0295(15)
C10 0.055(2) 0.071(2) 0.078(3) -0.0276(19) 0.0078(19) -0.0245(17)
C11 0.085(3) 0.099(3) 0.070(3) -0.023(2) 0.017(2) -0.030(2)
C12 0.089(3) 0.081(3) 0.077(3) 0.000(2) -0.003(2) -0.037(2)
C13 0.062(2) 0.0532(19) 0.100(3) -0.012(2) -0.006(2) -0.0213(17)
C14 0.060(2) 0.0573(18) 0.076(2) -0.0245(18) 0.0051(18) -0.0250(17)
C15 0.0443(16) 0.0551(16) 0.0581(19) -0.0228(14) -0.0034(14) -0.0162(14)
C16 0.0486(17) 0.0442(15) 0.0458(16) -0.0131(13) -0.0054(14) -0.0172(13)
C17 0.0415(15) 0.0451(14) 0.0378(14) -0.0181(12) -0.0006(12) -0.0199(13)
C18 0.0472(16) 0.0472(15) 0.0460(16) -0.0142(13) -0.0076(14) -0.0187(13)
C19 0.0406(15) 0.0490(15) 0.0436(16) -0.0198(13) -0.0034(13) -0.0143(13)
C20 0.0453(18) 0.0733(19) 0.059(2) -0.0211(16) -0.0048(15) -0.0228(16)
C21 0.064(2) 0.0524(16) 0.0504(18) -0.0236(14) -0.0118(16) -0.0104(15)
C22 0.091(3) 0.069(2) 0.0436(19) -0.0189(16) 0.0065(18) -0.0150(19)
C23 0.107(3) 0.068(2) 0.053(2) -0.0106(18) -0.002(2) -0.021(2)
C24 0.076(2) 0.0485(17) 0.068(2) -0.0119(16) -0.0180(19) -0.0113(17)
C25 0.0503(18) 0.0559(17) 0.0579(19) -0.0262(15) -0.0102(15) -0.0063(15)
C26 0.0538(18) 0.0447(15) 0.0407(16) -0.0111(12) 0.0026(14) -0.0233(14)
C27 0.058(2) 0.071(2) 0.060(2) -0.0245(17) -0.0052(17) -0.0145(17)
C28 0.079(3) 0.061(2) 0.065(2) -0.0281(18) 0.003(2) -0.0038(18)
C29 0.105(3) 0.0489(18) 0.0419(18) -0.0116(15) 0.0032(19) -0.0342(19)
C30 0.086(3) 0.095(3) 0.055(2) -0.0345(19) 0.0002(19) -0.046(2)
C31 0.057(2) 0.079(2) 0.055(2) -0.0296(17) -0.0041(16) -0.0193(17)
C32 0.182(5) 0.069(2) 0.062(2) -0.0295(19) 0.012(3) -0.060(3)

loop_
_atom_type_symbol
_atom_type_description
_atom_type_scat_dispersion_real
_atom_type_scat_dispersion_imag
_atom_type_scat_source
C C 0.0033 0.0016 'International Tables Vol C Tables 4.2.6.8 and 6.1.1.4'
H H 0.0000 0.0000 'International Tables Vol C Tables 4.2.6.8 and 6.1.1.4'
N N 0.0061 0.0033 'International Tables Vol C Tables 4.2.6.8 and 6.1.1.4'
O O 0.0106 0.0060 'International Tables Vol C Tables 4.2.6.8 and 6.1.1.4'
S S 0.1246 0.1234 'International Tables Vol C Tables 4.2.6.8 and 6.1.1.4'

loop_
_geom_angle_atom_site_label_1
_geom_angle_atom_site_label_2
_geom_angle_atom_site_label_3
_geom_angle
O1 S1 O2 120.42(13)
O1 S1 N2 107.53(12)
O1 S1 C26 108.29(13)
O2 S1 N2 105.86(12)
O2 S1 C26 107.72(13)
N2 S1 C26 106.18(12)
C7 N1 C8 110.6(2)
C7 N1 C15 109.8(2)
C8 N1 C15 110.3(2)
C17 N2 S1 122.59(17)
C17 N2 C20 109.7(2)
C20 N2 S1 117.30(19)
C2 C1 H1 119.4
C6 C1 H1 119.4
C6 C1 C2 121.1(3)
C1 C2 H2 120.0
C3 C2 C1 119.9(4)
C3 C2 H2 120.0
C2 C3 H3 120.1
C4 C3 C2 119.8(4)
C4 C3 H3 120.1
C3 C4 H4 120.0
C3 C4 C5 120.0(4)
C5 C4 H4 120.0
C4 C5 H5 119.2
C6 C5 C4 121.6(3)
C6 C5 H5 119.2
C1 C6 C5 117.6(3)
C1 C6 C7 122.0(3)
C5 C6 C7 120.3(3)
N1 C7 C6 113.8(2)
N1 C7 H7A 108.8
N1 C7 H7B 108.8
C6 C7 H7A 108.8
C6 C7 H7B 108.8
H7A C7 H7B 107.7
N1 C8 H8A 109.1
N1 C8 H8B 109.1
N1 C8 C9 112.4(2)
H8A C8 H8B 107.8
C9 C8 H8A 109.1
C9 C8 H8B 109.1
C10 C9 C8 121.5(3)
C10 C9 C14 118.2(3)
C14 C9 C8 120.3(3)
C9 C10 H10 119.4
C9 C10 C11 121.3(3)
C11 C10 H10 119.4
C10 C11 H11 120.3
C12 C11 C10 119.4(4)
C12 C11 H11 120.3
C11 C12 H12 119.8
C11 C12 C13 120.4(4)
C13 C12 H12 119.8
C12 C13 H13 120.1
C12 C13 C14 119.7(3)
C14 C13 H13 120.1
C9 C14 H14 119.5
C13 C14 C9 121.0(3)
C13 C14 H14 119.5
N1 C15 H15A 108.8
N1 C15 H15B 108.8
N1 C15 C16 113.9(2)
H15A C15 H15B 107.7
C16 C15 H15A 108.8
C16 C15 H15B 108.8
C15 C16 H16 118.9
C17 C16 C15 122.1(2)
C17 C16 H16 118.9
N2 C17 C18 106.0(2)
C16 C17 N2 126.7(2)
C16 C17 C18 127.2(2)
C17 C18 H18A 110.9
C17 C18 H18B 110.9
C17 C18 C19 104.2(2)
H18A C18 H18B 108.9
C19 C18 H18A 110.9
C19 C18 H18B 110.9
C20 C19 C18 100.8(2)
C20 C19 C21 110.7(2)
C20 C19 C25 112.0(2)
C21 C19 C18 110.9(2)
C25 C19 C18 113.3(2)
C25 C19 C21 109.0(2)
N2 C20 C19 104.1(2)
N2 C20 H20A 110.9
N2 C20 H20B 110.9
C19 C20 H20A 110.9
C19 C20 H20B 110.9
H20A C20 H20B 109.0
C19 C21 H21A 109.1
C19 C21 H21B 109.1
H21A C21 H21B 107.8
C22 C21 C19 112.6(2)
C22 C21 H21A 109.1
C22 C21 H21B 109.1
C21 C22 H22A 109.4
C21 C22 H22B 109.4
H22A C22 H22B 108.0
C23 C22 C21 111.0(3)
C23 C22 H22A 109.4
C23 C22 H22B 109.4
C22 C23 H23A 109.3
C22 C23 H23B 109.3
H23A C23 H23B 107.9
C24 C23 C22 111.8(3)
C24 C23 H23A 109.3
C24 C23 H23B 109.3
C23 C24 H24A 109.3
C23 C24 H24B 109.3
C23 C24 C25 111.7(3)
H24A C24 H24B 107.9
C25 C24 H24A 109.3
C25 C24 H24B 109.3
C19 C25 H25A 109.3
C19 C25 H25B 109.3
C24 C25 C19 111.8(2)
C24 C25 H25A 109.3
C24 C25 H25B 109.3
H25A C25 H25B 107.9
C27 C26 S1 121.2(2)
C27 C26 C31 119.0(3)
C31 C26 S1 119.9(2)
C26 C27 H27 120.2
C26 C27 C28 119.6(3)
C28 C27 H27 120.2
C27 C28 H28 119.1
C29 C28 C27 121.9(3)
C29 C28 H28 119.1
C28 C29 C30 117.7(3)
C28 C29 C32 121.6(4)
C30 C29 C32 120.8(3)
C29 C30 H30 119.3
C29 C30 C31 121.4(3)
C31 C30 H30 119.3
C26 C31 H31 119.8
C30 C31 C26 120.5(3)
C30 C31 H31 119.8
C29 C32 H32A 109.5
C29 C32 H32B 109.5
C29 C32 H32C 109.5
H32A C32 H32B 109.5
H32A C32 H32C 109.5
H32B C32 H32C 109.5

loop_
_geom_bond_atom_site_label_1
_geom_bond_atom_site_label_2
_geom_bond_distance
S1 O1 1.422(2)
S1 O2 1.430(2)
S1 N2 1.642(2)
S1 C26 1.750(3)
N1 C7 1.465(3)
N1 C8 1.469(4)
N1 C15 1.470(3)
N2 C17 1.440(3)
N2 C20 1.483(3)
C1 H1 0.9300
C1 C2 1.385(5)
C1 C6 1.370(4)
C2 H2 0.9300
C2 C3 1.365(5)
C3 H3 0.9300
C3 C4 1.356(5)
C4 H4 0.9300
C4 C5 1.377(5)
C5 H5 0.9300
C5 C6 1.372(4)
C6 C7 1.504(4)
C7 H7A 0.9700
C7 H7B 0.9700
C8 H8A 0.9700
C8 H8B 0.9700
C8 C9 1.500(4)
C9 C10 1.374(4)
C9 C14 1.385(4)
C10 H10 0.9300
C10 C11 1.381(5)
C11 H11 0.9300
C11 C12 1.369(5)
C12 H12 0.9300
C12 C13 1.372(5)
C13 H13 0.9300
C13 C14 1.374(4)
C14 H14 0.9300
C15 H15A 0.9700
C15 H15B 0.9700
C15 C16 1.500(4)
C16 H16 0.9300
C16 C17 1.324(3)
C17 C18 1.495(3)
C18 H18A 0.9700
C18 H18B 0.9700
C18 C19 1.536(3)
C19 C20 1.525(4)
C19 C21 1.532(4)
C19 C25 1.530(3)
C20 H20A 0.9700
C20 H20B 0.9700
C21 H21A 0.9700
C21 H21B 0.9700
C21 C22 1.521(4)
C22 H22A 0.9700
C22 H22B 0.9700
C22 C23 1.519(4)
C23 H23A 0.9700
C23 H23B 0.9700
C23 C24 1.510(4)
C24 H24A 0.9700
C24 H24B 0.9700
C24 C25 1.518(4)
C25 H25A 0.9700
C25 H25B 0.9700
C26 C27 1.370(4)
C26 C31 1.377(4)
C27 H27 0.9300
C27 C28 1.386(4)
C28 H28 0.9300
C28 C29 1.368(5)
C29 C30 1.370(5)
C29 C32 1.509(4)
C30 H30 0.9300
C30 C31 1.372(4)
C31 H31 0.9300
C32 H32A 0.9600
C32 H32B 0.9600
C32 H32C 0.9600

loop_
_geom_torsion_atom_site_label_1
_geom_torsion_atom_site_label_2
_geom_torsion_atom_site_label_3
_geom_torsion_atom_site_label_4
_geom_torsion
S1 N2 C17 C16 -45.5(4)
S1 N2 C17 C18 138.69(19)
S1 N2 C20 C19 -165.35(17)
S1 C26 C27 C28 178.3(2)
S1 C26 C31 C30 -178.3(2)
O1 S1 N2 C17 50.3(2)
O1 S1 N2 C20 -168.35(19)
O1 S1 C26 C27 154.9(2)
O1 S1 C26 C31 -26.1(3)
O2 S1 N2 C17 -179.73(19)
O2 S1 N2 C20 -38.4(2)
O2 S1 C26 C27 23.2(3)
O2 S1 C26 C31 -157.8(2)
N1 C8 C9 C10 114.5(3)
N1 C8 C9 C14 -65.5(4)
N1 C15 C16 C17 -70.7(3)
N2 S1 C26 C27 -89.9(3)
N2 S1 C26 C31 89.1(3)
N2 C17 C18 C19 27.5(3)
C1 C2 C3 C4 -1.5(6)
C1 C6 C7 N1 -35.9(4)
C2 C1 C6 C5 0.2(5)
C2 C1 C6 C7 -176.1(3)
C2 C3 C4 C5 1.1(7)
C3 C4 C5 C6 0.0(6)
C4 C5 C6 C1 -0.6(6)
C4 C5 C6 C7 175.7(3)
C5 C6 C7 N1 147.9(3)
C6 C1 C2 C3 0.9(6)
C7 N1 C8 C9 168.5(2)
C7 N1 C15 C16 -70.7(3)
C8 N1 C7 C6 -74.2(3)
C8 N1 C15 C16 167.2(2)
C8 C9 C10 C11 -179.8(3)
C8 C9 C14 C13 179.8(3)
C9 C10 C11 C12 -0.3(6)
C10 C9 C14 C13 -0.2(5)
C10 C11 C12 C13 0.3(6)
C11 C12 C13 C14 -0.3(6)
C12 C13 C14 C9 0.2(5)
C14 C9 C10 C11 0.2(5)
C15 N1 C7 C6 163.8(2)
C15 N1 C8 C9 -69.9(3)
C15 C16 C17 N2 -175.8(2)
C15 C16 C17 C18 -0.8(4)
C16 C17 C18 C19 -148.3(3)
C17 N2 C20 C19 -19.4(3)
C17 C18 C19 C20 -38.2(3)
C17 C18 C19 C21 79.0(3)
C17 C18 C19 C25 -158.1(2)
C18 C19 C20 N2 34.8(3)
C18 C19 C21 C22 69.5(3)
C18 C19 C25 C24 -68.1(3)
C19 C21 C22 C23 55.3(4)
C20 N2 C17 C16 170.7(3)
C20 N2 C17 C18 -5.1(3)
C20 C19 C21 C22 -179.6(2)
C20 C19 C25 C24 178.7(2)
C21 C19 C20 N2 -82.6(3)
C21 C19 C25 C24 55.8(3)
C21 C22 C23 C24 -53.7(4)
C22 C23 C24 C25 54.4(4)
C23 C24 C25 C19 -56.1(3)
C25 C19 C20 N2 155.5(2)
C25 C19 C21 C22 -55.9(3)
C26 S1 N2 C17 -65.4(2)
C26 S1 N2 C20 75.9(2)
C26 C27 C28 C29 0.2(5)
C27 C26 C31 C30 0.7(5)
C27 C28 C29 C30 0.2(5)
C27 C28 C29 C32 179.2(3)
C28 C29 C30 C31 -0.1(5)
C29 C30 C31 C26 -0.4(5)
C31 C26 C27 C28 -0.6(5)
C32 C29 C30 C31 -179.1(3)
